data_1551084
loop_
_publ_author_name
'Gong, Quan'
'Wen, Jialin'
'Zhang, Xumu'

_publ_section_title
;
 Desymmetrization of cyclic 1,3-diketones via Ir-catalyzed hydrogenation:
 an efficient approach to cyclic hydroxy ketones with a chiral quaternary
 carbon
;
_journal_name_full 'Chemical Science'
_journal_paper_doi 10.1039/C9SC01769K
_journal_year 2019
_chemical_absolute_configuration ad
_chemical_formula_moiety 'C17 H16 O2'
_chemical_formula_sum 'C17 H16 O2'
_chemical_formula_weight 252.30
_space_group_crystal_system monoclinic
_space_group_IT_number 4
_space_group_name_Hall 'P 2yb'
_space_group_name_H-M_alt 'P 1 21 1'
_symmetry_space_group_name_Hall 'P 2yb'
_symmetry_space_group_name_H-M 'P 1 21 1'
_atom_sites_solution_hydrogens geom
_atom_sites_solution_primary dual
_audit_creation_date 2019-01-18
_audit_creation_method
;
Olex2 1.2
(compiled 2018.05.29 svn.r3508 for OlexSys, GUI svn.r5506)
;
_audit_update_record
;
2019-03-28 deposited with the CCDC.    2019-05-20 downloaded from the CCDC.
;
_cell_angle_alpha 90
_cell_angle_beta 94.466(2)
_cell_angle_gamma 90
_cell_formula_units_Z 2
_cell_length_a 6.1412(2)
_cell_length_b 6.7002(3)
_cell_length_c 15.7738(6)
_cell_measurement_reflns_used 7070
_cell_measurement_temperature 100
_cell_measurement_theta_max 68.10
_cell_measurement_theta_min 2.81
_cell_volume 647.08(4)
_computing_cell_refinement 'SAINT V8.38A (?, 2016)'
_computing_data_reduction 'SAINT V8.38A (?, 2016)'
_computing_molecular_graphics 'Olex2 (Dolomanov et al., 2009)'
_computing_publication_material 'Olex2 (Dolomanov et al., 2009)'
_computing_structure_refinement 'XL (Sheldrick, 2008)'
_computing_structure_solution 'ShelXT (Sheldrick, 2015)'
_diffrn_ambient_temperature 100
_diffrn_detector 'Bruker PHOTO 100 area detector'
_diffrn_detector_area_resol_mean 7.9
_diffrn_detector_type 'CCD area detector'
_diffrn_measured_fraction_theta_full 0.980
_diffrn_measured_fraction_theta_max 0.979
_diffrn_measurement_device 'three-circle diffractometer'
_diffrn_measurement_device_type 'Bruker PHOTO 100 area detector'
_diffrn_measurement_method '\w and \f scans'
_diffrn_radiation_monochromator 'mirror optics'
_diffrn_radiation_probe x-ray
_diffrn_radiation_type CuK\a
_diffrn_radiation_wavelength 1.54178
_diffrn_reflns_av_R_equivalents 0.0475
_diffrn_reflns_av_unetI/netI 0.0474
_diffrn_reflns_Laue_measured_fraction_full 0.980
_diffrn_reflns_Laue_measured_fraction_max 0.979
_diffrn_reflns_limit_h_max 7
_diffrn_reflns_limit_h_min -6
_diffrn_reflns_limit_k_max 8
_diffrn_reflns_limit_k_min -8
_diffrn_reflns_limit_l_max 18
_diffrn_reflns_limit_l_min -18
_diffrn_reflns_number 7757
_diffrn_reflns_point_group_measured_fraction_full 0.976
_diffrn_reflns_point_group_measured_fraction_max 0.974
_diffrn_reflns_theta_full 67.679
_diffrn_reflns_theta_max 68.092
_diffrn_reflns_theta_min 2.810
_diffrn_source 'microfocus sealed X-ray tube'
_diffrn_source_type 'Incoatec I\ms'
_diffrn_standards_number 0
_exptl_absorpt_coefficient_mu 0.664
_exptl_absorpt_correction_T_max 0.7531
_exptl_absorpt_correction_T_min 0.4915
_exptl_absorpt_correction_type multi-scan
_exptl_absorpt_process_details
'SADABS-2016/2 (Bruker,2016/2) was used for absorption correction. wR2(int) was 0.1247 before and 0.0730 after correction. The Ratio of minimum to maximum transmission is 0.6526. The \l/2 correction factor is Not present.'
_exptl_crystal_colour colourless
_exptl_crystal_colour_primary colourless
_exptl_crystal_density_diffrn 1.295
_exptl_crystal_description block
_exptl_crystal_F_000 268
_exptl_crystal_size_max 0.42
_exptl_crystal_size_mid 0.29
_exptl_crystal_size_min 0.28
_refine_diff_density_max 0.211
_refine_diff_density_min -0.193
_refine_diff_density_rms 0.042
_refine_ls_abs_structure_details
;
 Flack x determined using 1008 quotients [(I+)-(I-)]/[(I+)+(I-)]
 (Parsons, Flack and Wagner, Acta Cryst. B69 (2013) 249-259).
;
_refine_ls_abs_structure_Flack 0.40(17)
_refine_ls_extinction_coef 0.068(9)
_refine_ls_extinction_expression Fc^*^=kFc[1+0.001xFc^2^\l^3^/sin(2\q)]^-1/4^
_refine_ls_extinction_method 'SHELXL-2016/6 (Sheldrick 2016)'
_refine_ls_goodness_of_fit_ref 1.050
_refine_ls_hydrogen_treatment constr
_refine_ls_matrix_type full
_refine_ls_number_parameters 175
_refine_ls_number_reflns 2302
_refine_ls_number_restraints 1
_refine_ls_restrained_S_all 1.050
_refine_ls_R_factor_all 0.0398
_refine_ls_R_factor_gt 0.0392
_refine_ls_shift/su_max 0.000
_refine_ls_shift/su_mean 0.000
_refine_ls_structure_factor_coef Fsqd
_refine_ls_weighting_details 'w=1/[\s^2^(Fo^2^)+(0.0610P)^2^+0.1760P] where P=(Fo^2^+2Fc^2^)/3'
_refine_ls_weighting_scheme calc
_refine_ls_wR_factor_gt 0.1028
_refine_ls_wR_factor_ref 0.1039
_reflns_Friedel_coverage 0.821
_reflns_Friedel_fraction_full 0.972
_reflns_Friedel_fraction_max 0.967
_reflns_number_gt 2270
_reflns_number_total 2302
_reflns_threshold_expression 'I > 2\s(I)'
_cod_data_source_file c9sc01769k2.cif
_cod_data_source_block cxy0634_0m
_cod_database_code 1551084
_shelx_shelxl_version_number 2016/6
_shelx_space_group_comment
;
The symmetry employed for this shelxl refinement is uniquely defined
by the following loop, which should always be used as a source of
symmetry information in preference to the above space-group names.
They are only intended as comments.
;
_shelx_estimated_absorpt_t_max 0.836
_shelx_estimated_absorpt_t_min 0.768
_olex2_refinement_description
;
1. Fixed Uiso
 At 1.2 times of:
  All C(H) groups, All C(H,H) groups
 At 1.5 times of:
  All C(H,H,H) groups, All O(H) groups
2.a Ternary CH refined with riding coordinates:
 C4(H4)
2.b Secondary CH2 refined with riding coordinates:
 C6(H6A,H6B)
2.c Aromatic/amide H refined with riding coordinates:
 C1(H1), C2(H2A), C8(H8), C9(H9), C10(H10), C11(H11), C12(H12), C15(H15),
 C16(H16)
2.d Idealised Me refined as rotating group:
 C17(H17A,H17B,H17C)
2.e Idealised tetrahedral OH refined as rotating group:
 O2(H2)
;
_olex2_submission_special_instructions 'No special instructions were received'

loop_
_space_group_symop_operation_xyz
'x, y, z'
'-x, y+1/2, -z'

loop_
_atom_site_label
_atom_site_type_symbol
_atom_site_fract_x
_atom_site_fract_y
_atom_site_fract_z
_atom_site_U_iso_or_equiv
_atom_site_adp_type
_atom_site_occupancy
_atom_site_site_symmetry_order
_atom_site_calc_flag
_atom_site_refinement_flags_posn
O1 O -0.0368(3) 0.5340(3) 0.12123(11) 0.0214(4) Uani 1 1 d .
O2 O 0.6130(3) 0.4065(3) 0.21381(13) 0.0268(5) Uani 1 1 d .
H2 H 0.717305 0.451805 0.188230 0.040 Uiso 1 1 calc GR
C1 C 0.6052(4) 1.0111(4) 0.09659(16) 0.0221(5) Uani 1 1 d .
H1 H 0.715365 1.105184 0.085787 0.027 Uiso 1 1 calc R
C2 C 0.6415(4) 0.8762(4) 0.16320(16) 0.0204(5) Uani 1 1 d .
H2A H 0.774729 0.878141 0.198123 0.024 Uiso 1 1 calc R
C3 C 0.4791(4) 0.7384(4) 0.17773(15) 0.0175(5) Uani 1 1 d .
C4 C 0.4843(4) 0.5677(4) 0.24115(15) 0.0190(6) Uani 1 1 d .
H4 H 0.540623 0.614412 0.298952 0.023 Uiso 1 1 calc R
C5 C 0.2417(4) 0.5024(4) 0.24109(15) 0.0170(5) Uani 1 1 d .
C6 C 0.1996(4) 0.2759(4) 0.24580(15) 0.0178(5) Uani 1 1 d .
H6A H 0.043671 0.250984 0.228294 0.021 Uiso 1 1 calc R
H6B H 0.286867 0.208630 0.203995 0.021 Uiso 1 1 calc R
C7 C 0.2526(4) 0.1804(4) 0.33173(15) 0.0178(5) Uani 1 1 d .
C8 C 0.0936(4) 0.1667(4) 0.38991(17) 0.0221(6) Uani 1 1 d .
H8 H -0.047304 0.221588 0.375965 0.027 Uiso 1 1 calc R
C9 C 0.1390(5) 0.0734(4) 0.46838(17) 0.0299(7) Uani 1 1 d .
H9 H 0.029628 0.066830 0.507700 0.036 Uiso 1 1 calc R
C10 C 0.3419(5) -0.0093(4) 0.48916(18) 0.0324(7) Uani 1 1 d .
H10 H 0.372339 -0.073420 0.542477 0.039 Uiso 1 1 calc R
C11 C 0.4574(4) 0.0973(4) 0.35346(17) 0.0220(6) Uani 1 1 d .
H11 H 0.567957 0.105767 0.314716 0.026 Uiso 1 1 calc R
C12 C 0.5017(5) 0.0020(4) 0.43144(18) 0.0291(6) Uani 1 1 d .
H12 H 0.641412 -0.055462 0.445221 0.035 Uiso 1 1 calc R
C13 C 0.1395(4) 0.5843(4) 0.15593(14) 0.0163(5) Uani 1 1 d .
C14 C 0.2844(4) 0.7397(4) 0.12638(15) 0.0177(5) Uani 1 1 d .
C15 C 0.4080(4) 1.0103(4) 0.04501(16) 0.0224(6) Uani 1 1 d .
H15 H 0.386530 1.103020 -0.000423 0.027 Uiso 1 1 calc R
C16 C 0.2452(4) 0.8755(4) 0.05994(16) 0.0204(6) Uani 1 1 d .
H16 H 0.110504 0.875299 0.025967 0.024 Uiso 1 1 calc R
C17 C 0.1336(4) 0.6175(4) 0.31102(16) 0.0193(5) Uani 1 1 d .
H17A H 0.155374 0.761048 0.303381 0.029 Uiso 1 1 calc GR
H17B H 0.199664 0.576677 0.366888 0.029 Uiso 1 1 calc GR
H17C H -0.023190 0.588021 0.307333 0.029 Uiso 1 1 calc GR

loop_
_atom_site_aniso_label
_atom_site_aniso_U_11
_atom_site_aniso_U_22
_atom_site_aniso_U_33
_atom_site_aniso_U_23
_atom_site_aniso_U_13
_atom_site_aniso_U_12
O1 0.0174(9) 0.0225(10) 0.0242(9) 0.0001(7) 0.0006(6) -0.0028(7)
O2 0.0194(10) 0.0167(10) 0.0456(12) 0.0082(9) 0.0109(8) 0.0026(7)
C1 0.0240(12) 0.0138(12) 0.0294(13) 0.0009(10) 0.0081(9) -0.0023(10)
C2 0.0196(13) 0.0151(12) 0.0267(13) -0.0017(10) 0.0035(9) 0.0004(10)
C3 0.0186(12) 0.0131(12) 0.0213(12) -0.0004(9) 0.0040(9) 0.0010(9)
C4 0.0183(12) 0.0150(13) 0.0237(12) 0.0026(10) 0.0010(8) 0.0001(10)
C5 0.0171(12) 0.0142(12) 0.0196(11) 0.0007(10) 0.0010(8) -0.0001(9)
C6 0.0166(12) 0.0143(13) 0.0225(12) -0.0003(10) 0.0013(9) -0.0004(9)
C7 0.0211(13) 0.0092(11) 0.0226(12) -0.0010(9) -0.0009(9) -0.0024(9)
C8 0.0251(13) 0.0141(13) 0.0274(13) 0.0028(10) 0.0042(10) -0.0008(10)
C9 0.0443(16) 0.0206(14) 0.0253(13) 0.0011(11) 0.0073(11) -0.0061(13)
C10 0.0507(18) 0.0174(13) 0.0272(14) 0.0062(11) -0.0084(12) -0.0076(12)
C11 0.0226(13) 0.0118(12) 0.0313(13) -0.0008(10) -0.0007(10) -0.0030(10)
C12 0.0326(15) 0.0148(13) 0.0376(15) 0.0023(11) -0.0116(11) -0.0003(11)
C13 0.0147(11) 0.0148(11) 0.0198(12) -0.0007(10) 0.0030(8) 0.0019(9)
C14 0.0181(12) 0.0141(12) 0.0212(12) -0.0008(9) 0.0034(9) 0.0023(9)
C15 0.0303(14) 0.0148(12) 0.0228(12) 0.0033(10) 0.0070(9) 0.0034(11)
C16 0.0223(13) 0.0179(12) 0.0211(12) 0.0001(10) 0.0025(9) 0.0042(10)
C17 0.0190(12) 0.0155(12) 0.0237(12) -0.0006(9) 0.0031(9) 0.0002(9)

loop_
_atom_type_symbol
_atom_type_description
_atom_type_scat_dispersion_real
_atom_type_scat_dispersion_imag
_atom_type_scat_source
C C 0.0181 0.0091 'International Tables Vol C Tables 4.2.6.8 and 6.1.1.4'
H H 0.0000 0.0000 'International Tables Vol C Tables 4.2.6.8 and 6.1.1.4'
O O 0.0492 0.0322 'International Tables Vol C Tables 4.2.6.8 and 6.1.1.4'

loop_
_geom_angle_atom_site_label_1
_geom_angle_atom_site_label_2
_geom_angle_atom_site_label_3
_geom_angle
C4 O2 H2 109.5
C2 C1 H1 119.5
C2 C1 C15 121.0(2)
C15 C1 H1 119.5
C1 C2 H2A 120.6
C1 C2 C3 118.7(2)
C3 C2 H2A 120.6
C2 C3 C4 129.1(2)
C14 C3 C2 119.7(2)
C14 C3 C4 111.2(2)
O2 C4 C3 110.81(19)
O2 C4 H4 110.7
O2 C4 C5 109.94(19)
C3 C4 H4 110.7
C3 C4 C5 103.96(18)
C5 C4 H4 110.7
C6 C5 C4 116.2(2)
C13 C5 C4 103.05(18)
C13 C5 C6 109.55(19)
C17 C5 C4 109.02(19)
C17 C5 C6 112.1(2)
C17 C5 C13 106.13(18)
C5 C6 H6A 108.3
C5 C6 H6B 108.3
H6A C6 H6B 107.4
C7 C6 C5 115.8(2)
C7 C6 H6A 108.3
C7 C6 H6B 108.3
C8 C7 C6 120.4(2)
C11 C7 C6 121.1(2)
C11 C7 C8 118.5(2)
C7 C8 H8 119.6
C7 C8 C9 120.8(3)
C9 C8 H8 119.6
C8 C9 H9 119.8
C10 C9 C8 120.3(3)
C10 C9 H9 119.8
C9 C10 H10 120.2
C9 C10 C12 119.5(3)
C12 C10 H10 120.2
C7 C11 H11 119.6
C7 C11 C12 120.7(2)
C12 C11 H11 119.6
C10 C12 C11 120.2(3)
C10 C12 H12 119.9
C11 C12 H12 119.9
O1 C13 C5 125.4(2)
O1 C13 C14 126.2(2)
C14 C13 C5 108.30(19)
C3 C14 C13 109.0(2)
C3 C14 C16 122.1(2)
C16 C14 C13 128.9(2)
C1 C15 H15 119.8
C16 C15 C1 120.4(2)
C16 C15 H15 119.8
C14 C16 H16 121.0
C15 C16 C14 118.0(2)
C15 C16 H16 121.0
C5 C17 H17A 109.5
C5 C17 H17B 109.5
C5 C17 H17C 109.5
H17A C17 H17B 109.5
H17A C17 H17C 109.5
H17B C17 H17C 109.5

loop_
_geom_bond_atom_site_label_1
_geom_bond_atom_site_label_2
_geom_bond_distance
O1 C13 1.222(3)
O2 H2 0.8400
O2 C4 1.425(3)
C1 H1 0.9500
C1 C2 1.391(4)
C1 C15 1.406(4)
C2 H2A 0.9500
C2 C3 1.391(4)
C3 C4 1.518(3)
C3 C14 1.391(3)
C4 H4 1.0000
C4 C5 1.553(3)
C5 C6 1.542(3)
C5 C13 1.539(3)
C5 C17 1.538(3)
C6 H6A 0.9900
C6 H6B 0.9900
C6 C7 1.511(3)
C7 C8 1.394(4)
C7 C11 1.393(4)
C8 H8 0.9500
C8 C9 1.395(4)
C9 H9 0.9500
C9 C10 1.380(4)
C10 H10 0.9500
C10 C12 1.392(4)
C11 H11 0.9500
C11 C12 1.394(4)
C12 H12 0.9500
C13 C14 1.469(3)
C14 C16 1.395(4)
C15 H15 0.9500
C15 C16 1.381(4)
C16 H16 0.9500
C17 H17A 0.9800
C17 H17B 0.9800
C17 H17C 0.9800

loop_
_geom_torsion_atom_site_label_1
_geom_torsion_atom_site_label_2
_geom_torsion_atom_site_label_3
_geom_torsion_atom_site_label_4
_geom_torsion
O1 C13 C14 C3 -173.8(2)
O1 C13 C14 C16 7.7(4)
O2 C4 C5 C6 21.8(3)
O2 C4 C5 C13 -98.0(2)
O2 C4 C5 C17 149.60(19)
C1 C2 C3 C4 175.0(2)
C1 C2 C3 C14 -0.7(4)
C1 C15 C16 C14 -1.0(4)
C2 C1 C15 C16 0.4(4)
C2 C3 C4 O2 -74.6(3)
C2 C3 C4 C5 167.3(2)
C2 C3 C14 C13 -178.6(2)
C2 C3 C14 C16 0.0(4)
C3 C4 C5 C6 140.5(2)
C3 C4 C5 C13 20.7(2)
C3 C4 C5 C17 -91.7(2)
C3 C14 C16 C15 0.8(4)
C4 C3 C14 C13 4.9(3)
C4 C3 C14 C16 -176.4(2)
C4 C5 C6 C7 74.7(3)
C4 C5 C13 O1 164.2(2)
C4 C5 C13 C14 -18.8(2)
C5 C6 C7 C8 90.4(3)
C5 C6 C7 C11 -92.1(3)
C5 C13 C14 C3 9.2(3)
C5 C13 C14 C16 -169.3(2)
C6 C5 C13 O1 39.9(3)
C6 C5 C13 C14 -143.1(2)
C6 C7 C8 C9 178.0(2)
C6 C7 C11 C12 -177.2(2)
C7 C8 C9 C10 -0.8(4)
C7 C11 C12 C10 -0.8(4)
C8 C7 C11 C12 0.3(4)
C8 C9 C10 C12 0.4(4)
C9 C10 C12 C11 0.4(4)
C11 C7 C8 C9 0.5(4)
C13 C5 C6 C7 -169.03(19)
C13 C14 C16 C15 179.2(2)
C14 C3 C4 O2 101.4(2)
C14 C3 C4 C5 -16.7(3)
C15 C1 C2 C3 0.5(4)
C17 C5 C6 C7 -51.5(3)
C17 C5 C13 O1 -81.3(3)
C17 C5 C13 C14 95.7(2)
